data_7105210
loop_
_publ_author_name
'Peng, Yang'
'Wang, Xinping'
'Fettinger, James C'
'Power, Philip P'

_publ_section_title
;
 Reversible complexation of isocyanides by the distannyne Ar'SnSnAr'
 (Ar' = C(6)H(3)-2,6(C(6)H(3)-2,6-(i)Pr(2))(2)).
;
_journal_issue 6
_journal_name_full 'Chemical communications (Cambridge, England)'
_journal_page_first 943
_journal_page_last 945
_journal_paper_doi 10.1039/b919828h
_journal_volume 46
_journal_year 2010
_chemical_formula_moiety '(C70 H92 N2 Sn2), 2.5(C7 H8)'
_chemical_formula_sum 'C87.5 H112 N2 Sn2'
_chemical_formula_weight 1429.17
_chemical_name_systematic
;
?
;
_space_group_IT_number 14
_symmetry_cell_setting monoclinic
_symmetry_space_group_name_Hall '-P 2ybc'
_symmetry_space_group_name_H-M 'P 1 21/c 1'
_atom_sites_solution_hydrogens geom
_atom_sites_solution_primary direct
_atom_sites_solution_secondary difmap
_audit_creation_method SHELXL-97
_cell_angle_alpha 90.00
_cell_angle_beta 113.081(3)
_cell_angle_gamma 90.00
_cell_formula_units_Z 4
_cell_length_a 19.763(4)
_cell_length_b 16.802(4)
_cell_length_c 25.620(5)
_cell_measurement_reflns_used 3475
_cell_measurement_temperature 90(2)
_cell_measurement_theta_max 27.45
_cell_measurement_theta_min 2.68
_cell_volume 7827(3)
_computing_cell_refinement 'Bruker SAINT'
_computing_data_collection 'Bruker APEX2'
_computing_data_reduction 'Bruker SAINT'
_computing_molecular_graphics 'Bruker SHELXTL'
_computing_publication_material 'Bruker SHELXTL'
_computing_structure_refinement 'SHELXL-97 (Sheldrick, 2008)'
_computing_structure_solution 'SHELXS-97 (Sheldrick, 2008)'
_diffrn_ambient_temperature 90(2)
_diffrn_measured_fraction_theta_full 0.983
_diffrn_measured_fraction_theta_max 0.983
_diffrn_measurement_device_type 'Bruker APEX-II CCD'
_diffrn_measurement_method '\f and \w scans'
_diffrn_radiation_monochromator graphite
_diffrn_radiation_source 'fine-focus sealed tube'
_diffrn_radiation_type MoK\a
_diffrn_radiation_wavelength 0.71073
_diffrn_reflns_av_R_equivalents 0.0000
_diffrn_reflns_av_sigmaI/netI 0.0566
_diffrn_reflns_limit_h_max 21
_diffrn_reflns_limit_h_min -23
_diffrn_reflns_limit_k_max 20
_diffrn_reflns_limit_k_min 0
_diffrn_reflns_limit_l_max 30
_diffrn_reflns_limit_l_min 0
_diffrn_reflns_number 13935
_diffrn_reflns_theta_full 25.25
_diffrn_reflns_theta_max 25.25
_diffrn_reflns_theta_min 2.54
_exptl_absorpt_coefficient_mu 0.682
_exptl_absorpt_correction_T_max 0.9381
_exptl_absorpt_correction_T_min 0.9178
_exptl_absorpt_correction_type multi-scan
_exptl_absorpt_process_details 'TWINABS V2008/3 (Sheldrick, 2008)'
_exptl_crystal_colour Red
_exptl_crystal_density_diffrn 1.213
_exptl_crystal_density_method 'not measured'
_exptl_crystal_description Block
_exptl_crystal_F_000 3004
_exptl_crystal_size_max 0.13
_exptl_crystal_size_mid 0.12
_exptl_crystal_size_min 0.10
_refine_diff_density_max 1.107
_refine_diff_density_min -1.347
_refine_diff_density_rms 0.107
_refine_ls_extinction_method none
_refine_ls_goodness_of_fit_ref 1.107
_refine_ls_hydrogen_treatment constr
_refine_ls_matrix_type full
_refine_ls_number_parameters 834
_refine_ls_number_reflns 13935
_refine_ls_number_restraints 4
_refine_ls_restrained_S_all 1.107
_refine_ls_R_factor_all 0.0678
_refine_ls_R_factor_gt 0.0495
_refine_ls_shift/su_max 0.001
_refine_ls_shift/su_mean 0.000
_refine_ls_structure_factor_coef Fsqd
_refine_ls_weighting_details 'calc w=1/[\s^2^(Fo^2^)+(0.0461P)^2^+25.4337P] where P=(Fo^2^+2Fc^2^)/3'
_refine_ls_weighting_scheme calc
_refine_ls_wR_factor_gt 0.1134
_refine_ls_wR_factor_ref 0.1180
_reflns_number_gt 11398
_reflns_number_total 13935
_reflns_threshold_expression >2sigma(I)
_cod_data_source_file b919828h.txt
_cod_data_source_block tw441
_cod_depositor_comments
;
The following automatic conversions were performed:
'_symmetry_cell_setting' value 'Monoclinic' changed to 'monoclinic'
according to '/home/saulius/struct/CIF-dictionaries/cif_core.dic'
dictionary named 'cif_core.dic' version 2.4.1 from
2010-06-29.

'_exptl_absorpt_correction_type' value 'Multi-scan' changed
to 'multi-scan' according to
'/home/saulius/struct/CIF-dictionaries/cif_core.dic' dictionary named
'cif_core.dic' version 2.4.1 from 2010-06-29.

Automatic conversion script
Id: cif_fix_enum 1527 2010-12-29 10:47:43Z saulius 
;
_cod_original_sg_symbol_H-M 'P 21/c'
_cod_original_formula_sum 'C87.50 H112 N2 Sn2'
_cod_database_code 7105210

loop_
_symmetry_equiv_pos_as_xyz
'x, y, z'
'-x, y+1/2, -z+1/2'
'-x, -y, -z'
'x, -y-1/2, z-1/2'

loop_
_atom_site_label
_atom_site_type_symbol
_atom_site_fract_x
_atom_site_fract_y
_atom_site_fract_z
_atom_site_U_iso_or_equiv
_atom_site_adp_type
_atom_site_occupancy
_atom_site_symmetry_multiplicity
_atom_site_calc_flag
_atom_site_refinement_flags
_atom_site_disorder_assembly
_atom_site_disorder_group
Sn1 Sn 0.269475(14) 0.284013(17) 0.153057(11) 0.01436(8) Uani 1 1 d . . .
Sn2 Sn 0.136716(14) 0.186525(16) 0.122879(11) 0.01325(8) Uani 1 1 d . . .
C1 C 0.3697(2) 0.2065(2) 0.18220(16) 0.0143(8) Uani 1 1 d . . .
C2 C 0.3781(2) 0.1592(2) 0.13908(16) 0.0131(8) Uani 1 1 d . . .
C3 C 0.4444(2) 0.1208(3) 0.14800(17) 0.0167(9) Uani 1 1 d . . .
H3 H 0.4483 0.0892 0.1186 0.020 Uiso 1 1 calc R . .
C4 C 0.5046(2) 0.1281(3) 0.19918(17) 0.0180(9) Uani 1 1 d . . .
H4 H 0.5493 0.1011 0.2051 0.022 Uiso 1 1 calc R . .
C5 C 0.4986(2) 0.1753(2) 0.24138(17) 0.0167(9) Uani 1 1 d . . .
H5 H 0.5396 0.1806 0.2765 0.020 Uiso 1 1 calc R . .
C6 C 0.4330(2) 0.2155(2) 0.23315(16) 0.0133(8) Uani 1 1 d . . .
C7 C 0.3180(2) 0.1547(2) 0.08107(16) 0.0140(8) Uani 1 1 d . . .
C8 C 0.2725(2) 0.0867(3) 0.06395(17) 0.0177(9) Uani 1 1 d . . .
C9 C 0.2182(2) 0.0845(3) 0.00847(17) 0.0216(10) Uani 1 1 d . . .
H9 H 0.1867 0.0395 -0.0034 0.026 Uiso 1 1 calc R . .
C10 C 0.2097(2) 0.1461(3) -0.02908(17) 0.0237(10) Uani 1 1 d . . .
H10 H 0.1725 0.1434 -0.0663 0.028 Uiso 1 1 calc R . .
C11 C 0.2555(2) 0.2120(3) -0.01262(18) 0.0227(10) Uani 1 1 d . . .
H11 H 0.2493 0.2540 -0.0389 0.027 Uiso 1 1 calc R . .
C12 C 0.3105(2) 0.2178(3) 0.04176(17) 0.0165(9) Uani 1 1 d . . .
C13 C 0.2829(2) 0.0151(3) 0.10274(18) 0.0223(10) Uani 1 1 d . . .
H13 H 0.3097 0.0333 0.1428 0.027 Uiso 1 1 calc R . .
C14 C 0.2108(3) -0.0241(3) 0.0984(2) 0.0281(11) Uani 1 1 d . . .
H14A H 0.1783 0.0163 0.1038 0.042 Uiso 1 1 calc R . .
H14B H 0.2213 -0.0651 0.1277 0.042 Uiso 1 1 calc R . .
H14C H 0.1866 -0.0485 0.0609 0.042 Uiso 1 1 calc R . .
C15 C 0.3296(3) -0.0489(3) 0.0901(2) 0.0326(12) Uani 1 1 d . . .
H15A H 0.3371 -0.0936 0.1163 0.049 Uiso 1 1 calc R . .
H15B H 0.3774 -0.0263 0.0948 0.049 Uiso 1 1 calc R . .
H15C H 0.3043 -0.0677 0.0510 0.049 Uiso 1 1 calc R . .
C16 C 0.3634(2) 0.2880(3) 0.05760(19) 0.0198(9) Uani 1 1 d . . .
H16 H 0.3813 0.2956 0.0996 0.024 Uiso 1 1 calc R . .
C17 C 0.3278(3) 0.3667(3) 0.0293(2) 0.0282(11) Uani 1 1 d . . .
H17A H 0.3141 0.3629 -0.0118 0.042 Uiso 1 1 calc R . .
H17B H 0.3630 0.4104 0.0446 0.042 Uiso 1 1 calc R . .
H17C H 0.2838 0.3769 0.0370 0.042 Uiso 1 1 calc R . .
C18 C 0.4305(3) 0.2700(3) 0.0437(2) 0.0301(11) Uani 1 1 d . . .
H18A H 0.4577 0.2249 0.0667 0.045 Uiso 1 1 calc R . .
H18B H 0.4626 0.3169 0.0522 0.045 Uiso 1 1 calc R . .
H18C H 0.4143 0.2567 0.0034 0.045 Uiso 1 1 calc R . .
C19 C 0.4391(2) 0.2739(2) 0.27971(16) 0.0142(8) Uani 1 1 d . . .
C20 C 0.4642(2) 0.3514(3) 0.27632(17) 0.0171(9) Uani 1 1 d . . .
C21 C 0.4783(2) 0.4024(3) 0.32230(18) 0.0206(9) Uani 1 1 d . . .
H21 H 0.4948 0.4550 0.3204 0.025 Uiso 1 1 calc R . .
C22 C 0.4688(2) 0.3779(3) 0.37102(17) 0.0215(10) Uani 1 1 d . . .
H22 H 0.4796 0.4130 0.4023 0.026 Uiso 1 1 calc R . .
C23 C 0.4435(2) 0.3014(3) 0.37325(17) 0.0208(10) Uani 1 1 d . . .
H23 H 0.4368 0.2846 0.4063 0.025 Uiso 1 1 calc R . .
C24 C 0.4279(2) 0.2488(3) 0.32809(17) 0.0174(9) Uani 1 1 d . . .
C25 C 0.4774(2) 0.3811(3) 0.22513(18) 0.0200(9) Uani 1 1 d . . .
H25 H 0.4668 0.3364 0.1973 0.024 Uiso 1 1 calc R . .
C26 C 0.4265(2) 0.4511(3) 0.19545(19) 0.0244(10) Uani 1 1 d . . .
H26A H 0.3752 0.4355 0.1855 0.037 Uiso 1 1 calc R . .
H26B H 0.4338 0.4654 0.1609 0.037 Uiso 1 1 calc R . .
H26C H 0.4382 0.4970 0.2211 0.037 Uiso 1 1 calc R . .
C27 C 0.5580(2) 0.4065(3) 0.2415(2) 0.0301(11) Uani 1 1 d . . .
H27A H 0.5696 0.4509 0.2684 0.045 Uiso 1 1 calc R . .
H27B H 0.5653 0.4232 0.2074 0.045 Uiso 1 1 calc R . .
H27C H 0.5905 0.3615 0.2591 0.045 Uiso 1 1 calc R . .
C28 C 0.3994(2) 0.1658(3) 0.33157(18) 0.0222(10) Uani 1 1 d . . .
H28 H 0.3745 0.1454 0.2919 0.027 Uiso 1 1 calc R . .
C29 C 0.3434(4) 0.1658(4) 0.3583(3) 0.0578(19) Uani 1 1 d . . .
H29A H 0.3655 0.1886 0.3965 0.087 Uiso 1 1 calc R . .
H29B H 0.3277 0.1110 0.3607 0.087 Uiso 1 1 calc R . .
H29C H 0.3007 0.1977 0.3351 0.087 Uiso 1 1 calc R . .
C30 C 0.4611(3) 0.1081(3) 0.3638(3) 0.0487(16) Uani 1 1 d . . .
H30A H 0.4954 0.1043 0.3448 0.073 Uiso 1 1 calc R . .
H30B H 0.4402 0.0555 0.3648 0.073 Uiso 1 1 calc R . .
H30C H 0.4874 0.1274 0.4027 0.073 Uiso 1 1 calc R . .
C31 C 0.0511(2) 0.2711(2) 0.12699(16) 0.0124(8) Uani 1 1 d . . .
C32 C 0.0294(2) 0.3331(2) 0.08624(16) 0.0145(8) Uani 1 1 d . . .
C33 C -0.0313(2) 0.3815(3) 0.07956(17) 0.0191(9) Uani 1 1 d . . .
H33 H -0.0454 0.4223 0.0516 0.023 Uiso 1 1 calc R . .
C34 C -0.0712(2) 0.3708(3) 0.11316(18) 0.0220(10) Uani 1 1 d . . .
H34 H -0.1107 0.4055 0.1096 0.026 Uiso 1 1 calc R . .
C35 C -0.0529(2) 0.3091(3) 0.15185(18) 0.0201(9) Uani 1 1 d . . .
H35 H -0.0800 0.3014 0.1749 0.024 Uiso 1 1 calc R . .
C36 C 0.0058(2) 0.2573(2) 0.15742(16) 0.0142(8) Uani 1 1 d . . .
C37 C 0.0641(2) 0.3493(2) 0.04424(16) 0.0149(8) Uani 1 1 d . . .
C38 C 0.1115(2) 0.4146(3) 0.05101(16) 0.0163(9) Uani 1 1 d . . .
C39 C 0.1353(2) 0.4322(3) 0.00786(18) 0.0199(9) Uani 1 1 d . . .
H39 H 0.1660 0.4772 0.0115 0.024 Uiso 1 1 calc R . .
C40 C 0.1150(2) 0.3854(3) -0.04025(18) 0.0212(9) Uani 1 1 d . . .
H40 H 0.1321 0.3981 -0.0691 0.025 Uiso 1 1 calc R . .
C41 C 0.0699(2) 0.3200(3) -0.04650(18) 0.0207(9) Uani 1 1 d . . .
H41 H 0.0568 0.2878 -0.0795 0.025 Uiso 1 1 calc R . .
C42 C 0.0431(2) 0.3006(2) -0.00475(17) 0.0163(9) Uani 1 1 d . . .
C43 C 0.1347(2) 0.4678(3) 0.10320(17) 0.0220(10) Uani 1 1 d . . .
H43 H 0.1371 0.4338 0.1359 0.026 Uiso 1 1 calc R . .
C44 C 0.2108(2) 0.5058(3) 0.1188(2) 0.0294(11) Uani 1 1 d . . .
H44A H 0.2082 0.5462 0.0905 0.044 Uiso 1 1 calc R . .
H44B H 0.2464 0.4646 0.1195 0.044 Uiso 1 1 calc R . .
H44C H 0.2265 0.5307 0.1563 0.044 Uiso 1 1 calc R . .
C45 C 0.0800(3) 0.5353(3) 0.0976(2) 0.0315(12) Uani 1 1 d . . .
H45A H 0.0741 0.5679 0.0644 0.047 Uiso 1 1 calc R . .
H45B H 0.0985 0.5685 0.1318 0.047 Uiso 1 1 calc R . .
H45C H 0.0323 0.5126 0.0931 0.047 Uiso 1 1 calc R . .
C46 C -0.0112(2) 0.2319(3) -0.01532(17) 0.0191(9) Uani 1 1 d . . .
H46 H -0.0103 0.2156 0.0225 0.023 Uiso 1 1 calc R . .
C47 C 0.0092(3) 0.1583(3) -0.0413(2) 0.0272(10) Uani 1 1 d . . .
H47A H -0.0249 0.1149 -0.0435 0.041 Uiso 1 1 calc R . .
H47B H 0.0595 0.1418 -0.0176 0.041 Uiso 1 1 calc R . .
H47C H 0.0061 0.1710 -0.0795 0.041 Uiso 1 1 calc R . .
C48 C -0.0897(2) 0.2577(3) -0.0515(2) 0.0308(11) Uani 1 1 d . . .
H48A H -0.0925 0.2757 -0.0887 0.046 Uiso 1 1 calc R . .
H48B H -0.1040 0.3014 -0.0325 0.046 Uiso 1 1 calc R . .
H48C H -0.1232 0.2127 -0.0565 0.046 Uiso 1 1 calc R . .
C49 C 0.0090(2) 0.1840(2) 0.19204(17) 0.0145(8) Uani 1 1 d . . .
C50 C -0.0272(2) 0.1144(3) 0.16403(17) 0.0158(9) Uani 1 1 d . . .
C51 C -0.0340(2) 0.0500(3) 0.19588(18) 0.0206(9) Uani 1 1 d . . .
H51 H -0.0578 0.0028 0.1771 0.025 Uiso 1 1 calc R . .
C52 C -0.0067(2) 0.0537(3) 0.25447(19) 0.0227(10) Uani 1 1 d . . .
H52 H -0.0134 0.0101 0.2756 0.027 Uiso 1 1 calc R . .
C53 C 0.0302(2) 0.1211(3) 0.28212(17) 0.0193(9) Uani 1 1 d . . .
H53 H 0.0493 0.1231 0.3224 0.023 Uiso 1 1 calc R . .
C54 C 0.0401(2) 0.1862(3) 0.25199(17) 0.0154(9) Uani 1 1 d . . .
C55 C -0.0623(2) 0.1094(3) 0.09906(17) 0.0204(9) Uani 1 1 d . . .
H55 H -0.0431 0.1550 0.0838 0.024 Uiso 1 1 calc R . .
C56 C -0.0411(2) 0.0323(3) 0.0770(2) 0.0283(11) Uani 1 1 d . . .
H56A H 0.0125 0.0265 0.0933 0.043 Uiso 1 1 calc R . .
H56B H -0.0589 0.0344 0.0356 0.043 Uiso 1 1 calc R . .
H56C H -0.0634 -0.0133 0.0882 0.043 Uiso 1 1 calc R . .
C57 C -0.1456(2) 0.1185(3) 0.0774(2) 0.0323(12) Uani 1 1 d . . .
H57A H -0.1659 0.0749 0.0922 0.048 Uiso 1 1 calc R . .
H57B H -0.1668 0.1170 0.0359 0.048 Uiso 1 1 calc R . .
H57C H -0.1575 0.1695 0.0904 0.048 Uiso 1 1 calc R . .
C58 C 0.0844(2) 0.2574(3) 0.28367(17) 0.0219(10) Uani 1 1 d . . .
H58 H 0.1006 0.2876 0.2569 0.026 Uiso 1 1 calc R . .
C59 C 0.1537(3) 0.2309(3) 0.3341(2) 0.0315(12) Uani 1 1 d . . .
H59A H 0.1400 0.2122 0.3648 0.047 Uiso 1 1 calc R . .
H59B H 0.1877 0.2758 0.3474 0.047 Uiso 1 1 calc R . .
H59C H 0.1776 0.1875 0.3221 0.047 Uiso 1 1 calc R . .
C60 C 0.0385(3) 0.3137(3) 0.3035(2) 0.0377(13) Uani 1 1 d . . .
H60A H 0.0007 0.3391 0.2705 0.057 Uiso 1 1 calc R . .
H60B H 0.0705 0.3547 0.3282 0.057 Uiso 1 1 calc R . .
H60C H 0.0150 0.2835 0.3245 0.057 Uiso 1 1 calc R . .
C61 C 0.2771(2) 0.3338(3) 0.23856(18) 0.0205(10) Uani 1 1 d . . .
N61 N 0.27081(19) 0.3823(2) 0.26859(15) 0.0204(8) Uani 1 1 d . . .
C62 C 0.2591(2) 0.4512(3) 0.29904(18) 0.0217(10) Uani 1 1 d . . .
C63 C 0.2753(3) 0.4267(3) 0.3599(2) 0.0371(13) Uani 1 1 d . . .
H63A H 0.2444 0.3811 0.3599 0.056 Uiso 1 1 calc R . .
H63B H 0.2646 0.4713 0.3801 0.056 Uiso 1 1 calc R . .
H63C H 0.3272 0.4119 0.3788 0.056 Uiso 1 1 calc R . .
C64 C 0.3108(2) 0.5171(3) 0.2968(2) 0.0250(10) Uani 1 1 d . . .
H64A H 0.3619 0.5006 0.3179 0.037 Uiso 1 1 calc R . .
H64B H 0.3009 0.5656 0.3139 0.037 Uiso 1 1 calc R . .
H64C H 0.3029 0.5277 0.2573 0.037 Uiso 1 1 calc R . .
C65 C 0.1783(2) 0.4758(3) 0.2677(2) 0.0336(12) Uani 1 1 d . . .
H65A H 0.1697 0.4912 0.2287 0.050 Uiso 1 1 calc R . .
H65B H 0.1674 0.5210 0.2874 0.050 Uiso 1 1 calc R . .
H65C H 0.1463 0.4310 0.2671 0.050 Uiso 1 1 calc R . .
C66 C 0.1624(2) 0.1161(3) 0.20586(18) 0.0215(10) Uani 1 1 d . . .
N66 N 0.17945(19) 0.0603(2) 0.23449(15) 0.0214(8) Uani 1 1 d . . .
C67 C 0.1965(2) -0.0197(3) 0.26000(19) 0.0234(10) Uani 1 1 d . . .
C68 C 0.1400(3) -0.0768(3) 0.2195(2) 0.0351(12) Uani 1 1 d . . .
H68A H 0.0906 -0.0618 0.2164 0.053 Uiso 1 1 calc R . .
H68B H 0.1508 -0.1312 0.2343 0.053 Uiso 1 1 calc R . .
H68C H 0.1422 -0.0741 0.1820 0.053 Uiso 1 1 calc R . .
C69 C 0.2746(2) -0.0391(3) 0.2658(2) 0.0293(11) Uani 1 1 d . . .
H69A H 0.2765 -0.0396 0.2281 0.044 Uiso 1 1 calc R . .
H69B H 0.2889 -0.0915 0.2835 0.044 Uiso 1 1 calc R . .
H69C H 0.3086 0.0013 0.2894 0.044 Uiso 1 1 calc R . .
C70 C 0.1914(3) -0.0175(3) 0.3181(2) 0.0332(12) Uani 1 1 d . . .
H70A H 0.2242 0.0239 0.3415 0.050 Uiso 1 1 calc R . .
H70B H 0.2061 -0.0693 0.3367 0.050 Uiso 1 1 calc R . .
H70C H 0.1407 -0.0058 0.3131 0.050 Uiso 1 1 calc R . .
C71 C 0.3561(3) 0.6213(3) 0.9788(2) 0.0394(13) Uani 1 1 d . . .
C72 C 0.2869(3) 0.6048(4) 0.9784(2) 0.0442(14) Uani 1 1 d . . .
H72 H 0.2623 0.5572 0.9612 0.053 Uiso 1 1 calc R . .
C73 C 0.2537(3) 0.6570(4) 1.0029(2) 0.0468(15) Uani 1 1 d . . .
H73 H 0.2063 0.6451 1.0020 0.056 Uiso 1 1 calc R . .
C74 C 0.2886(3) 0.7257(4) 1.0284(3) 0.0541(17) Uani 1 1 d . . .
H74 H 0.2654 0.7617 1.0448 0.065 Uiso 1 1 calc R . .
C75 C 0.3579(4) 0.7418(4) 1.0299(3) 0.067(2) Uani 1 1 d . . .
H75 H 0.3833 0.7883 1.0486 0.081 Uiso 1 1 calc R . .
C76 C 0.3904(3) 0.6909(4) 1.0044(3) 0.0547(17) Uani 1 1 d . . .
H76 H 0.4372 0.7038 1.0045 0.066 Uiso 1 1 calc R . .
C77 C 0.3921(4) 0.5650(4) 0.9516(3) 0.0572(17) Uani 1 1 d . . .
H77A H 0.3601 0.5188 0.9364 0.086 Uiso 0.50 1 calc PR . .
H77B H 0.4394 0.5472 0.9801 0.086 Uiso 0.50 1 calc PR . .
H77C H 0.4001 0.5923 0.9208 0.086 Uiso 0.50 1 calc PR . .
H77D H 0.4396 0.5867 0.9551 0.086 Uiso 0.50 1 calc PR . .
H77E H 0.3603 0.5583 0.9114 0.086 Uiso 0.50 1 calc PR . .
H77F H 0.3996 0.5132 0.9707 0.086 Uiso 0.50 1 calc PR . .
C81 C 0.2704(2) 0.7794(3) 0.74263(16) 0.0219(16) Uani 0.70 1 d PG A 1
C82 C 0.2026(2) 0.7968(3) 0.7445(2) 0.0324(18) Uani 0.70 1 d PG A 1
H82 H 0.1620 0.8103 0.7107 0.039 Uiso 0.70 1 calc PR A 1
C83 C 0.1943(2) 0.7943(4) 0.7959(3) 0.043(3) Uani 0.70 1 d PG A 1
H83 H 0.1480 0.8062 0.7972 0.051 Uiso 0.70 1 calc PR A 1
C84 C 0.2538(3) 0.7745(4) 0.8454(2) 0.040(2) Uani 0.70 1 d PG A 1
H84 H 0.2481 0.7728 0.8806 0.049 Uiso 0.70 1 calc PR A 1
C85 C 0.3215(3) 0.7571(3) 0.84353(16) 0.0340(17) Uani 0.70 1 d PG A 1
H85 H 0.3622 0.7435 0.8774 0.041 Uiso 0.70 1 calc PR A 1
C86 C 0.3298(2) 0.7595(3) 0.79213(19) 0.0251(15) Uani 0.70 1 d PG A 1
H86 H 0.3761 0.7476 0.7908 0.030 Uiso 0.70 1 calc PR A 1
C87 C 0.2793(4) 0.7804(5) 0.6857(3) 0.0366(18) Uani 0.70 1 d P A 1
H87A H 0.2322 0.7943 0.6552 0.055 Uiso 0.35 1 calc PR A 1
H87B H 0.2947 0.7276 0.6783 0.055 Uiso 0.35 1 calc PR A 1
H87C H 0.3165 0.8198 0.6872 0.055 Uiso 0.35 1 calc PR A 1
H87D H 0.3301 0.7669 0.6919 0.055 Uiso 0.35 1 calc PR A 1
H87E H 0.2676 0.8336 0.6688 0.055 Uiso 0.35 1 calc PR A 1
H87F H 0.2458 0.7413 0.6599 0.055 Uiso 0.35 1 calc PR A 1
C81B C 0.3030(6) 0.7622(9) 0.8124(5) 0.037(5) Uiso 0.30 1 d PGD B 2
C82B C 0.2960(7) 0.7689(8) 0.7564(6) 0.0219(16) Uani 0.30 1 d PGD B 2
H82B H 0.3372 0.7591 0.7470 0.026 Uiso 0.30 1 calc PR B 2
C83B C 0.2288(8) 0.7900(8) 0.7143(5) 0.041(5) Uiso 0.30 1 d PG B 2
H83B H 0.2241 0.7947 0.6760 0.049 Uiso 0.30 1 calc PR B 2
C84B C 0.1686(6) 0.8044(10) 0.7281(6) 0.041(5) Uiso 0.30 1 d PG B 2
H84B H 0.1226 0.8188 0.6992 0.049 Uiso 0.30 1 calc PR B 2
C85B C 0.1755(7) 0.7976(13) 0.7840(6) 0.044(6) Uiso 0.30 1 d PG B 2
H85B H 0.1343 0.8074 0.7934 0.053 Uiso 0.30 1 calc PR B 2
C86B C 0.2427(8) 0.7765(12) 0.8262(5) 0.043(6) Uiso 0.30 1 d PGD B 2
H86B H 0.2475 0.7719 0.8644 0.052 Uiso 0.30 1 calc PR B 2
C87B C 0.3765(10) 0.7404(14) 0.8582(8) 0.060(6) Uiso 0.30 1 d PD B 2
H87G H 0.3717 0.7376 0.8949 0.089 Uiso 0.15 1 calc PR B 2
H87H H 0.4129 0.7810 0.8600 0.089 Uiso 0.15 1 calc PR B 2
H87I H 0.3923 0.6886 0.8496 0.089 Uiso 0.15 1 calc PR B 2
H87J H 0.4129 0.7339 0.8414 0.089 Uiso 0.15 1 calc PR B 2
H87K H 0.3717 0.6905 0.8763 0.089 Uiso 0.15 1 calc PR B 2
H87L H 0.3923 0.7829 0.8867 0.089 Uiso 0.15 1 calc PR B 2
C91 C 0.5579(2) 0.0264(4) 0.0165(3) 0.030(2) Uiso 0.50 1 d PGD C -1
C92 C 0.5000(3) 0.0696(3) 0.0202(3) 0.027(2) Uiso 0.50 1 d PGD C -1
H92 H 0.5084 0.1216 0.0360 0.033 Uiso 0.50 1 calc PR C -1
C93 C 0.4299(3) 0.0367(4) 0.0009(3) 0.032(2) Uiso 0.50 1 d PG C -1
H93 H 0.3903 0.0663 0.0034 0.038 Uiso 0.50 1 calc PR C -1
C94 C 0.4177(2) -0.0394(4) -0.0222(3) 0.023(2) Uiso 0.50 1 d PG C -1
H94 H 0.3698 -0.0618 -0.0355 0.028 Uiso 0.50 1 calc PR C -1
C95 C 0.4756(3) -0.0826(3) -0.0260(3) 0.028(2) Uiso 0.50 1 d PG C -1
H95A H 0.4673 -0.1346 -0.0418 0.033 Uiso 0.50 1 calc PR C -1
C96 C 0.5457(3) -0.0497(3) -0.0066(3) 0.0164(18) Uiso 0.50 1 d PGD C -1
H96 H 0.5853 -0.0793 -0.0092 0.020 Uiso 0.50 1 calc PR C -1
C97 C 0.6346(6) 0.0670(7) 0.0361(6) 0.056(3) Uiso 0.50 1 d PD C -1
H97A H 0.6311 0.1147 0.0132 0.084 Uiso 0.50 1 calc PR C -1
H97B H 0.6700 0.0298 0.0313 0.084 Uiso 0.50 1 calc PR C -1
H97C H 0.6511 0.0820 0.0762 0.084 Uiso 0.50 1 calc PR C -1

loop_
_atom_site_aniso_label
_atom_site_aniso_U_11
_atom_site_aniso_U_22
_atom_site_aniso_U_33
_atom_site_aniso_U_23
_atom_site_aniso_U_13
_atom_site_aniso_U_12
Sn1 0.01318(14) 0.01601(16) 0.01302(15) -0.00034(11) 0.00419(10) 0.00039(10)
Sn2 0.01391(14) 0.01515(16) 0.01046(14) -0.00076(11) 0.00454(10) 0.00004(10)
C1 0.018(2) 0.015(2) 0.010(2) 0.0016(16) 0.0053(15) -0.0013(15)
C2 0.015(2) 0.012(2) 0.013(2) 0.0015(16) 0.0056(15) 0.0015(15)
C3 0.021(2) 0.018(2) 0.014(2) -0.0022(17) 0.0093(16) 0.0008(16)
C4 0.017(2) 0.022(2) 0.016(2) 0.0021(18) 0.0076(16) 0.0046(16)
C5 0.015(2) 0.021(2) 0.010(2) 0.0010(17) 0.0005(15) 0.0002(16)
C6 0.016(2) 0.015(2) 0.011(2) -0.0010(16) 0.0072(15) -0.0024(15)
C7 0.021(2) 0.013(2) 0.010(2) -0.0012(16) 0.0086(16) 0.0046(16)
C8 0.018(2) 0.025(2) 0.010(2) -0.0047(17) 0.0050(16) 0.0027(17)
C9 0.023(2) 0.025(3) 0.015(2) -0.0078(19) 0.0053(17) -0.0051(18)
C10 0.020(2) 0.038(3) 0.009(2) -0.0009(19) 0.0007(16) 0.0011(19)
C11 0.028(2) 0.028(3) 0.011(2) 0.0036(18) 0.0060(17) 0.0051(19)
C12 0.018(2) 0.020(2) 0.013(2) -0.0009(17) 0.0065(16) 0.0052(16)
C13 0.027(2) 0.023(3) 0.012(2) -0.0034(18) 0.0028(17) -0.0036(18)
C14 0.035(3) 0.029(3) 0.023(2) -0.002(2) 0.013(2) -0.003(2)
C15 0.028(3) 0.028(3) 0.037(3) 0.004(2) 0.007(2) 0.004(2)
C16 0.026(2) 0.016(2) 0.020(2) 0.0000(18) 0.0114(18) 0.0009(17)
C17 0.034(3) 0.025(3) 0.026(3) 0.005(2) 0.011(2) 0.0008(19)
C18 0.031(3) 0.035(3) 0.031(3) 0.008(2) 0.021(2) 0.004(2)
C19 0.0097(19) 0.020(2) 0.011(2) -0.0021(16) 0.0019(15) 0.0017(15)
C20 0.0107(19) 0.024(2) 0.014(2) -0.0036(18) 0.0021(15) -0.0017(16)
C21 0.022(2) 0.017(2) 0.021(2) -0.0066(18) 0.0055(17) -0.0039(17)
C22 0.025(2) 0.025(3) 0.011(2) -0.0091(18) 0.0029(17) 0.0004(18)
C23 0.028(2) 0.026(3) 0.009(2) -0.0010(18) 0.0070(17) 0.0018(18)
C24 0.014(2) 0.021(2) 0.014(2) -0.0023(18) 0.0023(15) 0.0003(16)
C25 0.023(2) 0.022(2) 0.017(2) -0.0053(18) 0.0095(17) -0.0074(17)
C26 0.024(2) 0.030(3) 0.018(2) 0.0020(19) 0.0063(18) -0.0076(18)
C27 0.022(2) 0.041(3) 0.032(3) 0.001(2) 0.016(2) -0.004(2)
C28 0.030(2) 0.023(3) 0.014(2) -0.0011(18) 0.0093(18) -0.0038(18)
C29 0.069(4) 0.037(4) 0.101(6) -0.014(3) 0.070(4) -0.014(3)
C30 0.047(3) 0.028(3) 0.071(4) 0.021(3) 0.023(3) 0.005(2)
C31 0.0133(19) 0.013(2) 0.0077(19) -0.0050(15) 0.0005(14) 0.0043(15)
C32 0.015(2) 0.020(2) 0.0094(19) -0.0041(16) 0.0060(15) 0.0001(15)
C33 0.022(2) 0.022(2) 0.012(2) 0.0033(18) 0.0058(16) 0.0064(17)
C34 0.024(2) 0.024(3) 0.019(2) 0.0009(19) 0.0102(18) 0.0091(18)
C35 0.020(2) 0.025(3) 0.018(2) -0.0030(19) 0.0111(17) 0.0021(17)
C36 0.015(2) 0.017(2) 0.0085(19) -0.0026(16) 0.0023(15) 0.0019(15)
C37 0.017(2) 0.017(2) 0.0084(19) 0.0030(16) 0.0033(15) 0.0052(16)
C38 0.014(2) 0.019(2) 0.013(2) 0.0024(17) 0.0014(15) 0.0059(16)
C39 0.019(2) 0.016(2) 0.021(2) 0.0039(18) 0.0050(17) 0.0033(16)
C40 0.025(2) 0.026(3) 0.017(2) 0.0032(19) 0.0132(17) 0.0016(18)
C41 0.026(2) 0.023(3) 0.013(2) -0.0030(18) 0.0081(17) 0.0013(18)
C42 0.019(2) 0.018(2) 0.012(2) 0.0041(17) 0.0063(16) 0.0040(16)
C43 0.032(2) 0.025(3) 0.008(2) -0.0009(18) 0.0065(17) -0.0003(18)
C44 0.032(3) 0.026(3) 0.024(2) -0.003(2) 0.003(2) -0.004(2)
C45 0.034(3) 0.022(3) 0.035(3) -0.011(2) 0.010(2) 0.004(2)
C46 0.025(2) 0.022(3) 0.012(2) -0.0013(17) 0.0092(17) -0.0026(17)
C47 0.037(3) 0.024(3) 0.022(2) -0.007(2) 0.014(2) -0.005(2)
C48 0.023(2) 0.031(3) 0.034(3) -0.002(2) 0.006(2) -0.0063(19)
C49 0.0109(19) 0.020(2) 0.015(2) -0.0033(17) 0.0070(15) 0.0011(15)
C50 0.016(2) 0.020(2) 0.012(2) -0.0025(17) 0.0062(15) -0.0013(16)
C51 0.022(2) 0.017(2) 0.023(2) -0.0040(18) 0.0095(18) -0.0071(17)
C52 0.026(2) 0.023(3) 0.022(2) 0.0080(19) 0.0132(18) -0.0010(18)
C53 0.021(2) 0.026(3) 0.011(2) 0.0016(18) 0.0073(16) -0.0002(17)
C54 0.016(2) 0.022(2) 0.011(2) -0.0026(17) 0.0075(15) 0.0000(16)
C55 0.025(2) 0.025(3) 0.011(2) -0.0066(18) 0.0070(17) -0.0090(18)
C56 0.026(2) 0.036(3) 0.024(2) -0.013(2) 0.0108(19) -0.010(2)
C57 0.029(3) 0.041(3) 0.021(2) -0.009(2) 0.0032(19) 0.004(2)
C58 0.035(3) 0.022(2) 0.010(2) -0.0021(18) 0.0092(18) -0.0046(19)
C59 0.032(3) 0.034(3) 0.022(2) -0.010(2) 0.004(2) -0.007(2)
C60 0.062(4) 0.027(3) 0.019(2) -0.001(2) 0.010(2) 0.012(2)
C61 0.018(2) 0.021(3) 0.021(2) -0.0008(19) 0.0052(17) 0.0024(17)
N61 0.0233(19) 0.019(2) 0.0192(19) -0.0047(16) 0.0089(15) -0.0003(15)
C62 0.025(2) 0.021(3) 0.020(2) -0.0068(19) 0.0107(18) 0.0005(18)
C63 0.055(3) 0.041(3) 0.026(3) -0.005(2) 0.028(2) -0.009(2)
C64 0.026(2) 0.027(3) 0.025(2) 0.001(2) 0.0135(19) 0.0004(19)
C65 0.025(3) 0.032(3) 0.045(3) -0.014(2) 0.015(2) 0.000(2)
C66 0.021(2) 0.028(3) 0.018(2) -0.002(2) 0.0115(17) -0.0011(18)
N66 0.0232(19) 0.024(2) 0.020(2) 0.0062(17) 0.0118(15) 0.0039(15)
C67 0.026(2) 0.021(3) 0.027(2) 0.009(2) 0.0150(19) 0.0036(18)
C68 0.033(3) 0.026(3) 0.051(3) 0.004(2) 0.021(2) -0.001(2)
C69 0.030(3) 0.026(3) 0.034(3) 0.008(2) 0.016(2) 0.008(2)
C70 0.036(3) 0.041(3) 0.031(3) 0.020(2) 0.022(2) 0.013(2)
C71 0.037(3) 0.046(4) 0.033(3) 0.002(3) 0.010(2) 0.004(2)
C72 0.048(3) 0.049(4) 0.034(3) -0.005(3) 0.015(2) -0.009(3)
C73 0.036(3) 0.065(4) 0.040(3) -0.003(3) 0.015(2) -0.001(3)
C74 0.042(4) 0.061(4) 0.055(4) -0.013(3) 0.015(3) 0.009(3)
C75 0.048(4) 0.059(5) 0.088(5) -0.031(4) 0.019(4) -0.007(3)
C76 0.031(3) 0.061(4) 0.067(4) -0.016(3) 0.014(3) -0.005(3)
C77 0.055(4) 0.057(4) 0.068(5) -0.012(3) 0.033(3) 0.000(3)
C81 0.017(4) 0.015(3) 0.030(4) 0.000(3) 0.005(4) 0.006(3)
C82 0.029(4) 0.016(4) 0.049(5) 0.000(3) 0.012(4) -0.005(3)
C83 0.044(6) 0.028(5) 0.077(7) -0.008(5) 0.046(6) -0.010(4)
C84 0.065(6) 0.028(5) 0.045(6) 0.004(4) 0.039(5) 0.001(4)
C85 0.053(5) 0.024(4) 0.029(5) 0.002(3) 0.020(4) 0.000(3)
C86 0.025(3) 0.017(4) 0.032(4) -0.002(3) 0.010(3) 0.001(3)
C87 0.042(4) 0.042(5) 0.023(4) 0.000(3) 0.010(3) 0.009(3)
C82B 0.017(4) 0.015(3) 0.030(4) 0.000(3) 0.005(4) 0.006(3)

loop_
_atom_type_symbol
_atom_type_description
_atom_type_scat_dispersion_real
_atom_type_scat_dispersion_imag
_atom_type_scat_source
C C 0.0033 0.0016 'International Tables Vol C Tables 4.2.6.8 and 6.1.1.4'
H H 0.0000 0.0000 'International Tables Vol C Tables 4.2.6.8 and 6.1.1.4'
N N 0.0061 0.0033 'International Tables Vol C Tables 4.2.6.8 and 6.1.1.4'
Sn Sn -0.6537 1.4246 'International Tables Vol C Tables 4.2.6.8 and 6.1.1.4'

loop_
_geom_angle_atom_site_label_1
_geom_angle_atom_site_label_2
_geom_angle_atom_site_label_3
_geom_angle
_geom_angle_site_symmetry_1
_geom_angle_site_symmetry_3
_geom_angle_publ_flag
C1 Sn1 C61 100.07(14) . . ?
C1 Sn1 Sn2 110.29(10) . . ?
C61 Sn1 Sn2 99.96(11) . . ?
C31 Sn2 C66 100.29(15) . . ?
C31 Sn2 Sn1 104.35(10) . . ?
C66 Sn2 Sn1 101.13(10) . . ?
C6 C1 C2 116.4(4) . . ?
C6 C1 Sn1 126.2(3) . . ?
C2 C1 Sn1 115.1(3) . . ?
C3 C2 C1 121.2(4) . . ?
C3 C2 C7 117.9(4) . . ?
C1 C2 C7 120.6(3) . . ?
C4 C3 C2 121.1(4) . . ?
C4 C3 H3 119.5 . . ?
C2 C3 H3 119.5 . . ?
C5 C4 C3 118.9(4) . . ?
C5 C4 H4 120.5 . . ?
C3 C4 H4 120.5 . . ?
C4 C5 C6 121.1(4) . . ?
C4 C5 H5 119.5 . . ?
C6 C5 H5 119.5 . . ?
C5 C6 C1 121.2(4) . . ?
C5 C6 C19 114.3(3) . . ?
C1 C6 C19 124.3(3) . . ?
C8 C7 C12 120.2(4) . . ?
C8 C7 C2 120.6(4) . . ?
C12 C7 C2 119.1(4) . . ?
C9 C8 C7 118.4(4) . . ?
C9 C8 C13 119.6(4) . . ?
C7 C8 C13 122.0(3) . . ?
C10 C9 C8 121.5(4) . . ?
C10 C9 H9 119.3 . . ?
C8 C9 H9 119.3 . . ?
C9 C10 C11 120.1(4) . . ?
C9 C10 H10 120.0 . . ?
C11 C10 H10 120.0 . . ?
C10 C11 C12 121.3(4) . . ?
C10 C11 H11 119.4 . . ?
C12 C11 H11 119.4 . . ?
C11 C12 C7 118.6(4) . . ?
C11 C12 C16 120.3(4) . . ?
C7 C12 C16 121.1(4) . . ?
C8 C13 C15 110.7(4) . . ?
C8 C13 C14 114.1(4) . . ?
C15 C13 C14 107.7(4) . . ?
C8 C13 H13 108.1 . . ?
C15 C13 H13 108.1 . . ?
C14 C13 H13 108.1 . . ?
C13 C14 H14A 109.5 . . ?
C13 C14 H14B 109.5 . . ?
H14A C14 H14B 109.5 . . ?
C13 C14 H14C 109.5 . . ?
H14A C14 H14C 109.5 . . ?
H14B C14 H14C 109.5 . . ?
C13 C15 H15A 109.5 . . ?
C13 C15 H15B 109.5 . . ?
H15A C15 H15B 109.5 . . ?
C13 C15 H15C 109.5 . . ?
H15A C15 H15C 109.5 . . ?
H15B C15 H15C 109.5 . . ?
C12 C16 C18 110.6(4) . . ?
C12 C16 C17 113.6(4) . . ?
C18 C16 C17 109.7(4) . . ?
C12 C16 H16 107.6 . . ?
C18 C16 H16 107.6 . . ?
C17 C16 H16 107.6 . . ?
C16 C17 H17A 109.5 . . ?
C16 C17 H17B 109.5 . . ?
H17A C17 H17B 109.5 . . ?
C16 C17 H17C 109.5 . . ?
H17A C17 H17C 109.5 . . ?
H17B C17 H17C 109.5 . . ?
C16 C18 H18A 109.5 . . ?
C16 C18 H18B 109.5 . . ?
H18A C18 H18B 109.5 . . ?
C16 C18 H18C 109.5 . . ?
H18A C18 H18C 109.5 . . ?
H18B C18 H18C 109.5 . . ?
C24 C19 C20 120.8(4) . . ?
C24 C19 C6 120.6(4) . . ?
C20 C19 C6 118.2(4) . . ?
C21 C20 C19 118.4(4) . . ?
C21 C20 C25 118.9(4) . . ?
C19 C20 C25 122.8(4) . . ?
C20 C21 C22 121.5(4) . . ?
C20 C21 H21 119.3 . . ?
C22 C21 H21 119.3 . . ?
C23 C22 C21 119.2(4) . . ?
C23 C22 H22 120.4 . . ?
C21 C22 H22 120.4 . . ?
C22 C23 C24 121.3(4) . . ?
C22 C23 H23 119.3 . . ?
C24 C23 H23 119.3 . . ?
C23 C24 C19 118.8(4) . . ?
C23 C24 C28 120.1(4) . . ?
C19 C24 C28 121.1(4) . . ?
C20 C25 C27 111.5(3) . . ?
C20 C25 C26 112.1(4) . . ?
C27 C25 C26 109.2(4) . . ?
C20 C25 H25 108.0 . . ?
C27 C25 H25 108.0 . . ?
C26 C25 H25 108.0 . . ?
C25 C26 H26A 109.5 . . ?
C25 C26 H26B 109.5 . . ?
H26A C26 H26B 109.5 . . ?
C25 C26 H26C 109.5 . . ?
H26A C26 H26C 109.5 . . ?
H26B C26 H26C 109.5 . . ?
C25 C27 H27A 109.5 . . ?
C25 C27 H27B 109.5 . . ?
H27A C27 H27B 109.5 . . ?
C25 C27 H27C 109.5 . . ?
H27A C27 H27C 109.5 . . ?
H27B C27 H27C 109.5 . . ?
C29 C28 C24 112.4(4) . . ?
C29 C28 C30 109.0(5) . . ?
C24 C28 C30 112.4(4) . . ?
C29 C28 H28 107.6 . . ?
C24 C28 H28 107.6 . . ?
C30 C28 H28 107.6 . . ?
C28 C29 H29A 109.5 . . ?
C28 C29 H29B 109.5 . . ?
H29A C29 H29B 109.5 . . ?
C28 C29 H29C 109.5 . . ?
H29A C29 H29C 109.5 . . ?
H29B C29 H29C 109.5 . . ?
C28 C30 H30A 109.5 . . ?
C28 C30 H30B 109.5 . . ?
H30A C30 H30B 109.5 . . ?
C28 C30 H30C 109.5 . . ?
H30A C30 H30C 109.5 . . ?
H30B C30 H30C 109.5 . . ?
C36 C31 C32 116.8(3) . . ?
C36 C31 Sn2 125.0(3) . . ?
C32 C31 Sn2 116.5(3) . . ?
C33 C32 C31 120.8(4) . . ?
C33 C32 C37 114.5(4) . . ?
C31 C32 C37 124.5(3) . . ?
C34 C33 C32 121.0(4) . . ?
C34 C33 H33 119.5 . . ?
C32 C33 H33 119.5 . . ?
C35 C34 C33 119.4(4) . . ?
C35 C34 H34 120.3 . . ?
C33 C34 H34 120.3 . . ?
C34 C35 C36 120.6(4) . . ?
C34 C35 H35 119.7 . . ?
C36 C35 H35 119.7 . . ?
C35 C36 C31 121.0(4) . . ?
C35 C36 C49 114.0(4) . . ?
C31 C36 C49 124.6(3) . . ?
C38 C37 C42 120.6(4) . . ?
C38 C37 C32 121.2(4) . . ?
C42 C37 C32 118.0(4) . . ?
C39 C38 C37 118.9(4) . . ?
C39 C38 C43 119.6(4) . . ?
C37 C38 C43 121.5(4) . . ?
C40 C39 C38 121.1(4) . . ?
C40 C39 H39 119.4 . . ?
C38 C39 H39 119.4 . . ?
C39 C40 C41 120.2(4) . . ?
C39 C40 H40 119.9 . . ?
C41 C40 H40 119.9 . . ?
C40 C41 C42 120.9(4) . . ?
C40 C41 H41 119.5 . . ?
C42 C41 H41 119.5 . . ?
C41 C42 C37 118.3(4) . . ?
C41 C42 C46 119.3(4) . . ?
C37 C42 C46 122.4(4) . . ?
C38 C43 C45 113.2(3) . . ?
C38 C43 C44 113.5(4) . . ?
C45 C43 C44 107.5(4) . . ?
C38 C43 H43 107.5 . . ?
C45 C43 H43 107.5 . . ?
C44 C43 H43 107.5 . . ?
C43 C44 H44A 109.5 . . ?
C43 C44 H44B 109.5 . . ?
H44A C44 H44B 109.5 . . ?
C43 C44 H44C 109.5 . . ?
H44A C44 H44C 109.5 . . ?
H44B C44 H44C 109.5 . . ?
C43 C45 H45A 109.5 . . ?
C43 C45 H45B 109.5 . . ?
H45A C45 H45B 109.5 . . ?
C43 C45 H45C 109.5 . . ?
H45A C45 H45C 109.5 . . ?
H45B C45 H45C 109.5 . . ?
C42 C46 C48 111.7(4) . . ?
C42 C46 C47 113.7(4) . . ?
C48 C46 C47 110.1(4) . . ?
C42 C46 H46 107.0 . . ?
C48 C46 H46 107.0 . . ?
C47 C46 H46 107.0 . . ?
C46 C47 H47A 109.5 . . ?
C46 C47 H47B 109.5 . . ?
H47A C47 H47B 109.5 . . ?
C46 C47 H47C 109.5 . . ?
H47A C47 H47C 109.5 . . ?
H47B C47 H47C 109.5 . . ?
C46 C48 H48A 109.5 . . ?
C46 C48 H48B 109.5 . . ?
H48A C48 H48B 109.5 . . ?
C46 C48 H48C 109.5 . . ?
H48A C48 H48C 109.5 . . ?
H48B C48 H48C 109.5 . . ?
C50 C49 C54 119.5(4) . . ?
C50 C49 C36 118.9(3) . . ?
C54 C49 C36 121.2(4) . . ?
C51 C50 C49 119.5(4) . . ?
C51 C50 C55 119.1(4) . . ?
C49 C50 C55 121.4(4) . . ?
C52 C51 C50 121.0(4) . . ?
C52 C51 H51 119.5 . . ?
C50 C51 H51 119.5 . . ?
C51 C52 C53 119.7(4) . . ?
C51 C52 H52 120.2 . . ?
C53 C52 H52 120.2 . . ?
C52 C53 C54 121.3(4) . . ?
C52 C53 H53 119.4 . . ?
C54 C53 H53 119.4 . . ?
C53 C54 C49 119.0(4) . . ?
C53 C54 C58 119.9(4) . . ?
C49 C54 C58 121.1(4) . . ?
C57 C55 C50 110.6(3) . . ?
C57 C55 C56 111.2(4) . . ?
C50 C55 C56 111.9(4) . . ?
C57 C55 H55 107.6 . . ?
C50 C55 H55 107.6 . . ?
C56 C55 H55 107.6 . . ?
C55 C56 H56A 109.5 . . ?
C55 C56 H56B 109.5 . . ?
H56A C56 H56B 109.5 . . ?
C55 C56 H56C 109.5 . . ?
H56A C56 H56C 109.5 . . ?
H56B C56 H56C 109.5 . . ?
C55 C57 H57A 109.5 . . ?
C55 C57 H57B 109.5 . . ?
H57A C57 H57B 109.5 . . ?
C55 C57 H57C 109.5 . . ?
H57A C57 H57C 109.5 . . ?
H57B C57 H57C 109.5 . . ?
C54 C58 C60 111.9(4) . . ?
C54 C58 C59 111.0(4) . . ?
C60 C58 C59 110.5(4) . . ?
C54 C58 H58 107.8 . . ?
C60 C58 H58 107.8 . . ?
C59 C58 H58 107.8 . . ?
C58 C59 H59A 109.5 . . ?
C58 C59 H59B 109.5 . . ?
H59A C59 H59B 109.5 . . ?
C58 C59 H59C 109.5 . . ?
H59A C59 H59C 109.5 . . ?
H59B C59 H59C 109.5 . . ?
C58 C60 H60A 109.5 . . ?
C58 C60 H60B 109.5 . . ?
H60A C60 H60B 109.5 . . ?
C58 C60 H60C 109.5 . . ?
H60A C60 H60C 109.5 . . ?
H60B C60 H60C 109.5 . . ?
N61 C61 Sn1 154.8(4) . . ?
C61 N61 C62 171.5(4) . . ?
N61 C62 C63 108.6(4) . . ?
N61 C62 C64 107.9(4) . . ?
C63 C62 C64 111.1(4) . . ?
N61 C62 C65 106.5(3) . . ?
C63 C62 C65 111.5(4) . . ?
C64 C62 C65 111.1(4) . . ?
C62 C63 H63A 109.5 . . ?
C62 C63 H63B 109.5 . . ?
H63A C63 H63B 109.5 . . ?
C62 C63 H63C 109.5 . . ?
H63A C63 H63C 109.5 . . ?
H63B C63 H63C 109.5 . . ?
C62 C64 H64A 109.5 . . ?
C62 C64 H64B 109.5 . . ?
H64A C64 H64B 109.5 . . ?
C62 C64 H64C 109.5 . . ?
H64A C64 H64C 109.5 . . ?
H64B C64 H64C 109.5 . . ?
C62 C65 H65A 109.5 . . ?
C62 C65 H65B 109.5 . . ?
H65A C65 H65B 109.5 . . ?
C62 C65 H65C 109.5 . . ?
H65A C65 H65C 109.5 . . ?
H65B C65 H65C 109.5 . . ?
N66 C66 Sn2 154.6(4) . . ?
C66 N66 C67 168.4(4) . . ?
N66 C67 C69 106.6(3) . . ?
N66 C67 C68 107.0(4) . . ?
C69 C67 C68 111.9(4) . . ?
N66 C67 C70 108.6(4) . . ?
C69 C67 C70 111.1(4) . . ?
C68 C67 C70 111.4(4) . . ?
C67 C68 H68A 109.5 . . ?
C67 C68 H68B 109.5 . . ?
H68A C68 H68B 109.5 . . ?
C67 C68 H68C 109.5 . . ?
H68A C68 H68C 109.5 . . ?
H68B C68 H68C 109.5 . . ?
C67 C69 H69A 109.5 . . ?
C67 C69 H69B 109.5 . . ?
H69A C69 H69B 109.5 . . ?
C67 C69 H69C 109.5 . . ?
H69A C69 H69C 109.5 . . ?
H69B C69 H69C 109.5 . . ?
C67 C70 H70A 109.5 . . ?
C67 C70 H70B 109.5 . . ?
H70A C70 H70B 109.5 . . ?
C67 C70 H70C 109.5 . . ?
H70A C70 H70C 109.5 . . ?
H70B C70 H70C 109.5 . . ?
C76 C71 C72 118.0(5) . . ?
C76 C71 C77 121.2(5) . . ?
C72 C71 C77 120.7(5) . . ?
C73 C72 C71 120.7(6) . . ?
C73 C72 H72 119.7 . . ?
C71 C72 H72 119.7 . . ?
C74 C73 C72 120.6(6) . . ?
C74 C73 H73 119.7 . . ?
C72 C73 H73 119.7 . . ?
C73 C74 C75 119.0(6) . . ?
C73 C74 H74 120.5 . . ?
C75 C74 H74 120.5 . . ?
C76 C75 C74 120.4(6) . . ?
C76 C75 H75 119.8 . . ?
C74 C75 H75 119.8 . . ?
C75 C76 C71 121.2(6) . . ?
C75 C76 H76 119.4 . . ?
C71 C76 H76 119.4 . . ?
C71 C77 H77A 109.5 . . ?
C71 C77 H77B 109.5 . . ?
H77A C77 H77B 109.5 . . ?
C71 C77 H77C 109.5 . . ?
H77A C77 H77C 109.5 . . ?
H77B C77 H77C 109.5 . . ?
C71 C77 H77D 109.5 . . ?
H77A C77 H77D 141.1 . . ?
H77B C77 H77D 56.3 . . ?
H77C C77 H77D 56.3 . . ?
C71 C77 H77E 109.5 . . ?
H77A C77 H77E 56.3 . . ?
H77B C77 H77E 141.1 . . ?
H77C C77 H77E 56.3 . . ?
H77D C77 H77E 109.5 . . ?
C71 C77 H77F 109.5 . . ?
H77A C77 H77F 56.3 . . ?
H77B C77 H77F 56.3 . . ?
H77C C77 H77F 141.1 . . ?
H77D C77 H77F 109.5 . . ?
H77E C77 H77F 109.5 . . ?
C82 C81 C86 120.0 . . ?
C82 C81 C87 120.1(4) . . ?
C86 C81 C87 119.9(4) . . ?
C81 C82 C83 120.0 . . ?
C81 C82 H82 120.0 . . ?
C83 C82 H82 120.0 . . ?
C84 C83 C82 120.0 . . ?
C84 C83 H83 120.0 . . ?
C82 C83 H83 120.0 . . ?
C83 C84 C85 120.0 . . ?
C83 C84 H84 120.0 . . ?
C85 C84 H84 120.0 . . ?
C86 C85 C84 120.0 . . ?
C86 C85 H85 120.0 . . ?
C84 C85 H85 120.0 . . ?
C85 C86 C81 120.0 . . ?
C85 C86 H86 120.0 . . ?
C81 C86 H86 120.0 . . ?
C81 C87 H87A 109.5 . . ?
C81 C87 H87B 109.5 . . ?
H87A C87 H87B 109.5 . . ?
C81 C87 H87C 109.5 . . ?
H87A C87 H87C 109.5 . . ?
H87B C87 H87C 109.5 . . ?
C81 C87 H87D 109.5 . . ?
H87A C87 H87D 141.1 . . ?
H87B C87 H87D 56.3 . . ?
H87C C87 H87D 56.3 . . ?
C81 C87 H87E 109.5 . . ?
H87A C87 H87E 56.3 . . ?
H87B C87 H87E 141.1 . . ?
H87C C87 H87E 56.3 . . ?
H87D C87 H87E 109.5 . . ?
C81 C87 H87F 109.5 . . ?
H87A C87 H87F 56.3 . . ?
H87B C87 H87F 56.3 . . ?
H87C C87 H87F 141.1 . . ?
H87D C87 H87F 109.5 . . ?
H87E C87 H87F 109.5 . . ?
C82B C81B C86B 120.0 . . ?
C82B C81B C87B 119.9(7) . . ?
C86B C81B C87B 120.1(7) . . ?
C83B C82B C81B 120.0 . . ?
C83B C82B H82B 120.0 . . ?
C81B C82B H82B 120.0 . . ?
C84B C83B C82B 120.0 . . ?
C84B C83B H83B 120.0 . . ?
C82B C83B H83B 120.0 . . ?
C83B C84B C85B 120.0 . . ?
C83B C84B H84B 120.0 . . ?
C85B C84B H84B 120.0 . . ?
C86B C85B C84B 120.0 . . ?
C86B C85B H85B 120.0 . . ?
C84B C85B H85B 120.0 . . ?
C85B C86B C81B 120.0 . . ?
C85B C86B H86B 120.0 . . ?
C81B C86B H86B 120.0 . . ?
C81B C87B H87G 109.5 . . ?
C81B C87B H87H 109.5 . . ?
H87G C87B H87H 109.5 . . ?
C81B C87B H87I 109.5 . . ?
H87G C87B H87I 109.5 . . ?
H87H C87B H87I 109.5 . . ?
C81B C87B H87J 109.5 . . ?
H87G C87B H87J 141.1 . . ?
H87H C87B H87J 56.3 . . ?
H87I C87B H87J 56.3 . . ?
C81B C87B H87K 109.5 . . ?
H87G C87B H87K 56.3 . . ?
H87H C87B H87K 141.1 . . ?
H87I C87B H87K 56.3 . . ?
H87J C87B H87K 109.5 . . ?
C81B C87B H87L 109.5 . . ?
H87G C87B H87L 56.3 . . ?
H87H C87B H87L 56.3 . . ?
H87I C87B H87L 141.1 . . ?
H87J C87B H87L 109.5 . . ?
H87K C87B H87L 109.5 . . ?
C92 C91 C96 120.0 . . ?
C92 C91 C97 118.2(5) . . ?
C96 C91 C97 121.7(5) . . ?
C93 C92 C91 120.0 . . ?
C93 C92 H92 120.0 . . ?
C91 C92 H92 120.0 . . ?
C92 C93 C94 120.0 . . ?
C92 C93 H93 120.0 . . ?
C94 C93 H93 120.0 . . ?
C95 C94 C93 120.0 . . ?
C95 C94 H94 120.0 . . ?
C93 C94 H94 120.0 . . ?
C94 C95 C96 120.0 . . ?
C94 C95 H95A 120.0 . . ?
C96 C95 H95A 120.0 . . ?
C95 C96 C91 120.0 . . ?
C95 C96 H96 120.0 . . ?
C91 C96 H96 120.0 . . ?
C91 C97 H97A 109.5 . . ?
C91 C97 H97B 109.5 . . ?
H97A C97 H97B 109.5 . . ?
C91 C97 H97C 109.5 . . ?
H97A C97 H97C 109.5 . . ?
H97B C97 H97C 109.5 . . ?

loop_
_geom_bond_atom_site_label_1
_geom_bond_atom_site_label_2
_geom_bond_distance
_geom_bond_site_symmetry_2
_geom_bond_publ_flag
Sn1 C1 2.240(4) . ?
Sn1 C61 2.294(5) . ?
Sn1 Sn2 2.9282(6) . ?
Sn2 C31 2.244(4) . ?
Sn2 C66 2.309(5) . ?
C1 C6 1.418(5) . ?
C1 C2 1.423(6) . ?
C2 C3 1.395(6) . ?
C2 C7 1.497(5) . ?
C3 C4 1.389(5) . ?
C3 H3 0.9500 . ?
C4 C5 1.383(6) . ?
C4 H4 0.9500 . ?
C5 C6 1.401(6) . ?
C5 H5 0.9500 . ?
C6 C19 1.513(6) . ?
C7 C8 1.414(6) . ?
C7 C12 1.429(6) . ?
C8 C9 1.406(5) . ?
C8 C13 1.522(6) . ?
C9 C10 1.378(6) . ?
C9 H9 0.9500 . ?
C10 C11 1.387(6) . ?
C10 H10 0.9500 . ?
C11 C12 1.394(6) . ?
C11 H11 0.9500 . ?
C12 C16 1.523(6) . ?
C13 C15 1.533(6) . ?
C13 C14 1.534(6) . ?
C13 H13 1.0000 . ?
C14 H14A 0.9800 . ?
C14 H14B 0.9800 . ?
C14 H14C 0.9800 . ?
C15 H15A 0.9800 . ?
C15 H15B 0.9800 . ?
C15 H15C 0.9800 . ?
C16 C18 1.532(6) . ?
C16 C17 1.540(6) . ?
C16 H16 1.0000 . ?
C17 H17A 0.9800 . ?
C17 H17B 0.9800 . ?
C17 H17C 0.9800 . ?
C18 H18A 0.9800 . ?
C18 H18B 0.9800 . ?
C18 H18C 0.9800 . ?
C19 C24 1.407(6) . ?
C19 C20 1.408(6) . ?
C20 C21 1.393(6) . ?
C20 C25 1.519(6) . ?
C21 C22 1.395(6) . ?
C21 H21 0.9500 . ?
C22 C23 1.389(6) . ?
C22 H22 0.9500 . ?
C23 C24 1.391(6) . ?
C23 H23 0.9500 . ?
C24 C28 1.518(6) . ?
C25 C27 1.540(6) . ?
C25 C26 1.541(6) . ?
C25 H25 1.0000 . ?
C26 H26A 0.9800 . ?
C26 H26B 0.9800 . ?
C26 H26C 0.9800 . ?
C27 H27A 0.9800 . ?
C27 H27B 0.9800 . ?
C27 H27C 0.9800 . ?
C28 C29 1.514(7) . ?
C28 C30 1.523(7) . ?
C28 H28 1.0000 . ?
C29 H29A 0.9800 . ?
C29 H29B 0.9800 . ?
C29 H29C 0.9800 . ?
C30 H30A 0.9800 . ?
C30 H30B 0.9800 . ?
C30 H30C 0.9800 . ?
C31 C36 1.417(6) . ?
C31 C32 1.418(6) . ?
C32 C33 1.404(6) . ?
C32 C37 1.511(6) . ?
C33 C34 1.388(6) . ?
C33 H33 0.9500 . ?
C34 C35 1.381(6) . ?
C34 H34 0.9500 . ?
C35 C36 1.411(6) . ?
C35 H35 0.9500 . ?
C36 C49 1.506(6) . ?
C37 C38 1.409(6) . ?
C37 C42 1.417(6) . ?
C38 C39 1.392(6) . ?
C38 C43 1.522(6) . ?
C39 C40 1.383(6) . ?
C39 H39 0.9500 . ?
C40 C41 1.385(6) . ?
C40 H40 0.9500 . ?
C41 C42 1.405(6) . ?
C41 H41 0.9500 . ?
C42 C46 1.526(6) . ?
C43 C45 1.535(6) . ?
C43 C44 1.536(6) . ?
C43 H43 1.0000 . ?
C44 H44A 0.9800 . ?
C44 H44B 0.9800 . ?
C44 H44C 0.9800 . ?
C45 H45A 0.9800 . ?
C45 H45B 0.9800 . ?
C45 H45C 0.9800 . ?
C46 C48 1.527(6) . ?
C46 C47 1.532(6) . ?
C46 H46 1.0000 . ?
C47 H47A 0.9800 . ?
C47 H47B 0.9800 . ?
C47 H47C 0.9800 . ?
C48 H48A 0.9800 . ?
C48 H48B 0.9800 . ?
C48 H48C 0.9800 . ?
C49 C50 1.411(6) . ?
C49 C54 1.414(6) . ?
C50 C51 1.394(6) . ?
C50 C55 1.534(5) . ?
C51 C52 1.383(6) . ?
C51 H51 0.9500 . ?
C52 C53 1.383(6) . ?
C52 H52 0.9500 . ?
C53 C54 1.396(6) . ?
C53 H53 0.9500 . ?
C54 C58 1.516(6) . ?
C55 C57 1.525(6) . ?
C55 C56 1.536(6) . ?
C55 H55 1.0000 . ?
C56 H56A 0.9800 . ?
C56 H56B 0.9800 . ?
C56 H56C 0.9800 . ?
C57 H57A 0.9800 . ?
C57 H57B 0.9800 . ?
C57 H57C 0.9800 . ?
C58 C60 1.528(7) . ?
C58 C59 1.534(6) . ?
C58 H58 1.0000 . ?
C59 H59A 0.9800 . ?
C59 H59B 0.9800 . ?
C59 H59C 0.9800 . ?
C60 H60A 0.9800 . ?
C60 H60B 0.9800 . ?
C60 H60C 0.9800 . ?
C61 N61 1.160(5) . ?
N61 C62 1.464(6) . ?
C62 C63 1.520(6) . ?
C62 C64 1.523(6) . ?
C62 C65 1.536(6) . ?
C63 H63A 0.9800 . ?
C63 H63B 0.9800 . ?
C63 H63C 0.9800 . ?
C64 H64A 0.9800 . ?
C64 H64B 0.9800 . ?
C64 H64C 0.9800 . ?
C65 H65A 0.9800 . ?
C65 H65B 0.9800 . ?
C65 H65C 0.9800 . ?
C66 N66 1.157(6) . ?
N66 C67 1.474(6) . ?
C67 C69 1.527(6) . ?
C67 C68 1.529(7) . ?
C67 C70 1.531(6) . ?
C68 H68A 0.9800 . ?
C68 H68B 0.9800 . ?
C68 H68C 0.9800 . ?
C69 H69A 0.9800 . ?
C69 H69B 0.9800 . ?
C69 H69C 0.9800 . ?
C70 H70A 0.9800 . ?
C70 H70B 0.9800 . ?
C70 H70C 0.9800 . ?
C71 C76 1.381(8) . ?
C71 C72 1.391(8) . ?
C71 C77 1.508(8) . ?
C72 C73 1.385(8) . ?
C72 H72 0.9500 . ?
C73 C74 1.373(9) . ?
C73 H73 0.9500 . ?
C74 C75 1.383(9) . ?
C74 H74 0.9500 . ?
C75 C76 1.379(9) . ?
C75 H75 0.9500 . ?
C76 H76 0.9500 . ?
C77 H77A 0.9800 . ?
C77 H77B 0.9800 . ?
C77 H77C 0.9800 . ?
C77 H77D 0.9800 . ?
C77 H77E 0.9800 . ?
C77 H77F 0.9800 . ?
C81 C82 1.3900 . ?
C81 C86 1.3900 . ?
C81 C87 1.537(8) . ?
C82 C83 1.3900 . ?
C82 H82 0.9500 . ?
C83 C84 1.3900 . ?
C83 H83 0.9500 . ?
C84 C85 1.3900 . ?
C84 H84 0.9500 . ?
C85 C86 1.3900 . ?
C85 H85 0.9500 . ?
C86 H86 0.9500 . ?
C87 H87A 0.9800 . ?
C87 H87B 0.9800 . ?
C87 H87C 0.9800 . ?
C87 H87D 0.9800 . ?
C87 H87E 0.9800 . ?
C87 H87F 0.9800 . ?
C81B C82B 1.3900 . ?
C81B C86B 1.3900 . ?
C81B C87B 1.512(16) . ?
C82B C83B 1.3900 . ?
C82B H82B 0.9500 . ?
C83B C84B 1.3900 . ?
C83B H83B 0.9500 . ?
C84B C85B 1.3900 . ?
C84B H84B 0.9500 . ?
C85B C86B 1.3900 . ?
C85B H85B 0.9500 . ?
C86B H86B 0.9500 . ?
C87B H87G 0.9800 . ?
C87B H87H 0.9800 . ?
C87B H87I 0.9800 . ?
C87B H87J 0.9800 . ?
C87B H87K 0.9800 . ?
C87B H87L 0.9800 . ?
C91 C92 1.3900 . ?
C91 C96 1.3900 . ?
C91 C97 1.555(11) . ?
C92 C93 1.3900 . ?
C92 H92 0.9500 . ?
C93 C94 1.3900 . ?
C93 H93 0.9500 . ?
C94 C95 1.3900 . ?
C94 H94 0.9500 . ?
C95 C96 1.3900 . ?
C95 H95A 0.9500 . ?
C96 H96 0.9500 . ?
C97 H97A 0.9800 . ?
C97 H97B 0.9800 . ?
C97 H97C 0.9800 . ?

loop_
_geom_torsion_atom_site_label_1
_geom_torsion_atom_site_label_2
_geom_torsion_atom_site_label_3
_geom_torsion_atom_site_label_4
_geom_torsion
_geom_torsion_site_symmetry_1
_geom_torsion_site_symmetry_2
_geom_torsion_site_symmetry_3
_geom_torsion_site_symmetry_4
_geom_torsion_publ_flag
C1 Sn1 Sn2 C31 159.53(15) . . . . ?
C61 Sn1 Sn2 C31 54.81(15) . . . . ?
C1 Sn1 Sn2 C66 55.75(16) . . . . ?
C61 Sn1 Sn2 C66 -48.98(16) . . . . ?
C61 Sn1 C1 C6 -24.1(4) . . . . ?
Sn2 Sn1 C1 C6 -128.7(3) . . . . ?
C61 Sn1 C1 C2 174.0(3) . . . . ?
Sn2 Sn1 C1 C2 69.4(3) . . . . ?
C6 C1 C2 C3 3.0(6) . . . . ?
Sn1 C1 C2 C3 166.7(3) . . . . ?
C6 C1 C2 C7 -171.8(4) . . . . ?
Sn1 C1 C2 C7 -8.0(5) . . . . ?
C1 C2 C3 C4 -0.5(6) . . . . ?
C7 C2 C3 C4 174.4(4) . . . . ?
C2 C3 C4 C5 -1.0(6) . . . . ?
C3 C4 C5 C6 0.0(6) . . . . ?
C4 C5 C6 C1 2.6(6) . . . . ?
C4 C5 C6 C19 -171.3(4) . . . . ?
C2 C1 C6 C5 -4.0(6) . . . . ?
Sn1 C1 C6 C5 -165.7(3) . . . . ?
C2 C1 C6 C19 169.3(4) . . . . ?
Sn1 C1 C6 C19 7.6(6) . . . . ?
C3 C2 C7 C8 81.0(5) . . . . ?
C1 C2 C7 C8 -104.1(5) . . . . ?
C3 C2 C7 C12 -94.6(5) . . . . ?
C1 C2 C7 C12 80.3(5) . . . . ?
C12 C7 C8 C9 -2.6(6) . . . . ?
C2 C7 C8 C9 -178.1(4) . . . . ?
C12 C7 C8 C13 174.7(4) . . . . ?
C2 C7 C8 C13 -0.9(6) . . . . ?
C7 C8 C9 C10 1.0(6) . . . . ?
C13 C8 C9 C10 -176.3(4) . . . . ?
C8 C9 C10 C11 0.4(7) . . . . ?
C9 C10 C11 C12 -0.3(7) . . . . ?
C10 C11 C12 C7 -1.3(6) . . . . ?
C10 C11 C12 C16 175.8(4) . . . . ?
C8 C7 C12 C11 2.7(6) . . . . ?
C2 C7 C12 C11 178.3(4) . . . . ?
C8 C7 C12 C16 -174.4(4) . . . . ?
C2 C7 C12 C16 1.3(6) . . . . ?
C9 C8 C13 C15 81.3(5) . . . . ?
C7 C8 C13 C15 -96.0(5) . . . . ?
C9 C8 C13 C14 -40.4(6) . . . . ?
C7 C8 C13 C14 142.4(4) . . . . ?
C11 C12 C16 C18 -88.8(5) . . . . ?
C7 C12 C16 C18 88.3(5) . . . . ?
C11 C12 C16 C17 35.1(6) . . . . ?
C7 C12 C16 C17 -147.9(4) . . . . ?
C5 C6 C19 C24 -87.8(5) . . . . ?
C1 C6 C19 C24 98.5(5) . . . . ?
C5 C6 C19 C20 85.3(5) . . . . ?
C1 C6 C19 C20 -88.4(5) . . . . ?
C24 C19 C20 C21 0.7(6) . . . . ?
C6 C19 C20 C21 -172.4(3) . . . . ?
C24 C19 C20 C25 179.7(4) . . . . ?
C6 C19 C20 C25 6.7(5) . . . . ?
C19 C20 C21 C22 0.6(6) . . . . ?
C25 C20 C21 C22 -178.5(4) . . . . ?
C20 C21 C22 C23 -1.1(6) . . . . ?
C21 C22 C23 C24 0.3(6) . . . . ?
C22 C23 C24 C19 0.9(6) . . . . ?
C22 C23 C24 C28 -179.3(4) . . . . ?
C20 C19 C24 C23 -1.4(6) . . . . ?
C6 C19 C24 C23 171.4(4) . . . . ?
C20 C19 C24 C28 178.8(4) . . . . ?
C6 C19 C24 C28 -8.3(6) . . . . ?
C21 C20 C25 C27 59.0(5) . . . . ?
C19 C20 C25 C27 -120.1(4) . . . . ?
C21 C20 C25 C26 -63.8(5) . . . . ?
C19 C20 C25 C26 117.1(4) . . . . ?
C23 C24 C28 C29 41.1(6) . . . . ?
C19 C24 C28 C29 -139.1(5) . . . . ?
C23 C24 C28 C30 -82.3(5) . . . . ?
C19 C24 C28 C30 97.5(5) . . . . ?
C66 Sn2 C31 C36 -24.4(3) . . . . ?
Sn1 Sn2 C31 C36 -128.8(3) . . . . ?
C66 Sn2 C31 C32 170.8(3) . . . . ?
Sn1 Sn2 C31 C32 66.4(3) . . . . ?
C36 C31 C32 C33 4.1(6) . . . . ?
Sn2 C31 C32 C33 170.2(3) . . . . ?
C36 C31 C32 C37 -171.1(4) . . . . ?
Sn2 C31 C32 C37 -5.0(5) . . . . ?
C31 C32 C33 C34 1.0(6) . . . . ?
C37 C32 C33 C34 176.6(4) . . . . ?
C32 C33 C34 C35 -3.1(6) . . . . ?
C33 C34 C35 C36 0.1(6) . . . . ?
C34 C35 C36 C31 5.2(6) . . . . ?
C34 C35 C36 C49 -168.0(4) . . . . ?
C32 C31 C36 C35 -7.1(6) . . . . ?
Sn2 C31 C36 C35 -171.9(3) . . . . ?
C32 C31 C36 C49 165.3(4) . . . . ?
Sn2 C31 C36 C49 0.6(5) . . . . ?
C33 C32 C37 C38 78.4(5) . . . . ?
C31 C32 C37 C38 -106.1(5) . . . . ?
C33 C32 C37 C42 -96.5(5) . . . . ?
C31 C32 C37 C42 78.9(5) . . . . ?
C42 C37 C38 C39 2.2(6) . . . . ?
C32 C37 C38 C39 -172.6(4) . . . . ?
C42 C37 C38 C43 179.9(4) . . . . ?
C32 C37 C38 C43 5.0(6) . . . . ?
C37 C38 C39 C40 -2.0(6) . . . . ?
C43 C38 C39 C40 -179.7(4) . . . . ?
C38 C39 C40 C41 0.5(6) . . . . ?
C39 C40 C41 C42 0.8(6) . . . . ?
C40 C41 C42 C37 -0.6(6) . . . . ?
C40 C41 C42 C46 175.3(4) . . . . ?
C38 C37 C42 C41 -0.9(6) . . . . ?
C32 C37 C42 C41 174.1(4) . . . . ?
C38 C37 C42 C46 -176.8(4) . . . . ?
C32 C37 C42 C46 -1.7(6) . . . . ?
C39 C38 C43 C45 91.4(5) . . . . ?
C37 C38 C43 C45 -86.2(5) . . . . ?
C39 C38 C43 C44 -31.5(5) . . . . ?
C37 C38 C43 C44 150.9(4) . . . . ?
C41 C42 C46 C48 -82.1(5) . . . . ?
C37 C42 C46 C48 93.7(5) . . . . ?
C41 C42 C46 C47 43.3(5) . . . . ?
C37 C42 C46 C47 -140.9(4) . . . . ?
C35 C36 C49 C50 92.1(4) . . . . ?
C31 C36 C49 C50 -80.8(5) . . . . ?
C35 C36 C49 C54 -80.6(5) . . . . ?
C31 C36 C49 C54 106.5(5) . . . . ?
C54 C49 C50 C51 2.2(6) . . . . ?
C36 C49 C50 C51 -170.6(4) . . . . ?
C54 C49 C50 C55 179.5(4) . . . . ?
C36 C49 C50 C55 6.7(6) . . . . ?
C49 C50 C51 C52 0.9(6) . . . . ?
C55 C50 C51 C52 -176.4(4) . . . . ?
C50 C51 C52 C53 -2.4(7) . . . . ?
C51 C52 C53 C54 0.7(6) . . . . ?
C52 C53 C54 C49 2.5(6) . . . . ?
C52 C53 C54 C58 -176.7(4) . . . . ?
C50 C49 C54 C53 -3.9(6) . . . . ?
C36 C49 C54 C53 168.8(4) . . . . ?
C50 C49 C54 C58 175.3(4) . . . . ?
C36 C49 C54 C58 -12.0(6) . . . . ?
C51 C50 C55 C57 74.4(5) . . . . ?
C49 C50 C55 C57 -102.9(5) . . . . ?
C51 C50 C55 C56 -50.2(5) . . . . ?
C49 C50 C55 C56 132.5(4) . . . . ?
C53 C54 C58 C60 -81.9(5) . . . . ?
C49 C54 C58 C60 99.0(5) . . . . ?
C53 C54 C58 C59 42.1(5) . . . . ?
C49 C54 C58 C59 -137.1(4) . . . . ?
C1 Sn1 C61 N61 144.3(8) . . . . ?
Sn2 Sn1 C61 N61 -102.8(8) . . . . ?
Sn1 C61 N61 C62 -2(3) . . . . ?
C61 N61 C62 C63 177(3) . . . . ?
C61 N61 C62 C64 -62(3) . . . . ?
C61 N61 C62 C65 57(3) . . . . ?
C31 Sn2 C66 N66 148.8(8) . . . . ?
Sn1 Sn2 C66 N66 -104.2(8) . . . . ?
Sn2 C66 N66 C67 -21(3) . . . . ?
C66 N66 C67 C69 87(2) . . . . ?
C66 N66 C67 C68 -33(2) . . . . ?
C66 N66 C67 C70 -153.7(19) . . . . ?
C76 C71 C72 C73 0.3(9) . . . . ?
C77 C71 C72 C73 -179.4(6) . . . . ?
C71 C72 C73 C74 -0.5(9) . . . . ?
C72 C73 C74 C75 -0.7(10) . . . . ?
C73 C74 C75 C76 2.1(11) . . . . ?
C74 C75 C76 C71 -2.5(12) . . . . ?
C72 C71 C76 C75 1.2(10) . . . . ?
C77 C71 C76 C75 -179.1(7) . . . . ?
C86 C81 C82 C83 0.0 . . . . ?
C87 C81 C82 C83 178.8(6) . . . . ?
C81 C82 C83 C84 0.0 . . . . ?
C82 C83 C84 C85 0.0 . . . . ?
C83 C84 C85 C86 0.0 . . . . ?
C84 C85 C86 C81 0.0 . . . . ?
C82 C81 C86 C85 0.0 . . . . ?
C87 C81 C86 C85 -178.8(6) . . . . ?
C86B C81B C82B C83B 0.0 . . . . ?
C87B C81B C82B C83B -179.1(16) . . . . ?
C81B C82B C83B C84B 0.0 . . . . ?
C82B C83B C84B C85B 0.0 . . . . ?
C83B C84B C85B C86B 0.0 . . . . ?
C84B C85B C86B C81B 0.0 . . . . ?
C82B C81B C86B C85B 0.0 . . . . ?
C87B C81B C86B C85B 179.1(17) . . . . ?
C96 C91 C92 C93 0.0 . . . . ?
C97 C91 C92 C93 177.3(7) . . . . ?
C91 C92 C93 C94 0.0 . . . . ?
C92 C93 C94 C95 0.0 . . . . ?
C93 C94 C95 C96 0.0 . . . . ?
C94 C95 C96 C91 0.0 . . . . ?
C92 C91 C96 C95 0.0 . . . . ?
C97 C91 C96 C95 -177.2(8) . . . . ?
